data_1536983
loop_
_publ_author_name
'Fischer, A.'

_publ_section_title
;
 Competitive coordination of the uranyl ion by perchlorate and water - the
 crystal structures of U O2 (Cl O4)2 * 3(H2 O) and U O2 (Cl O4)2 * 5(H2 O)
 and a redetermination of U O2 (Cl O4)2 * 7(H2 O)
;
_journal_name_full 'Zeitschrift fuer Anorganische und Allgemeine Chemie'
_journal_page_first 1012
_journal_page_last 1016
_journal_volume 629
_journal_year 2003
_chemical_formula_sum 'Cl2 H6 O13 U'
_chemical_name_systematic '(U O2 (Cl O4)2 (H2 O)3)'
_space_group_IT_number 14
_symmetry_space_group_name_Hall '-P 2ybc'
_symmetry_space_group_name_H-M 'P 1 21/c 1'
_cell_angle_alpha 90
_cell_angle_beta 90.016
_cell_angle_gamma 90
_cell_formula_units_Z 4
_cell_length_a 5.4544
_cell_length_b 18.1109
_cell_length_c 10.3246
_cell_volume 1019.906
_citation_journal_id_ASTM ZAACAB
_cod_data_source_file Fischer_ZAACAB_2003_853.cif
_cod_data_source_block H6Cl2O13U1
_cod_original_formula_sum 'H6 Cl2 O13 U1'
_cod_database_code 1536983

loop_
_symmetry_equiv_pos_as_xyz
x,y,z
-x,y+1/2,-z+1/2
-x,-y,-z
x,-y-1/2,z-1/2

loop_
_atom_site_label
_atom_site_type_symbol
_atom_site_fract_x
_atom_site_fract_y
_atom_site_fract_z
_atom_site_occupancy
_atom_site_U_iso_or_equiv
O1 O-2 0.2555 0.3492 0.2231 1 0.0
Cl1 Cl+7 0.2377 0.53402 0.27182 1 0.0
O4 O-2 0.2915 0.3819 0.5036 1 0.0
O5 O-2 0.448 0.4904 0.3181 1 0.0
O11 O-2 0.0404 0.2148 0.4539 1 0.0
O2 O-2 0.7872 0.3698 0.4064 1 0.0
O9 O-2 0.3253 0.1173 0.4417 1 0.0
O12 O-2 0.1987 0.5179 0.1391 1 0.0
O7 O-2 0.7304 0.4139 0.1246 1 0.0
O13 O-2 0.0295 0.5148 0.3468 1 0.0
O6 O-2 0.7377 0.2655 0.1826 1 0.0
U1 U+6 0.52492 0.358645 0.3116 1 0.0
Cl2 Cl+7 0.2491 0.18582 0.38871 1 0.0
O3 O-2 0.4559 0.2379 0.4069 1 0.0
O8 O-2 0.2002 0.1806 0.2529 1 0.0
O10 O-2 0.3025 0.6086 0.2909 1 0.0
